data_4128553
loop_
_publ_author_name
'Zhou, Yujuan'
'Jie, Kecheng'
'Zhao, Run'
'Huang, Feihe'

_publ_section_title
;
 <i>Cis</i>-<i>Trans</i> Selectivity of Haloalkene Isomers in Nonporous
 Adaptive Pillararene Crystals.
;
_journal_issue 30
_journal_name_full 'Journal of the American Chemical Society'
_journal_page_first 11847
_journal_page_last 11851
_journal_paper_doi 10.1021/jacs.9b06188
_journal_volume 141
_journal_year 2019
_chemical_formula_moiety 'C2 H3 Cl, C33 H42 O6'
_chemical_formula_sum 'C35 H45 Cl O6'
_chemical_formula_weight 597.16
_space_group_crystal_system monoclinic
_space_group_IT_number 14
_space_group_name_Hall '-P 2yn'
_space_group_name_H-M_alt 'P 1 21/n 1'
_atom_sites_solution_hydrogens geom
_atom_sites_solution_primary dual
_audit_creation_date 2019-03-19
_audit_creation_method
;
Olex2 1.2
(compiled 2018.05.29 svn.r3508 for OlexSys, GUI svn.r5506)
;
_cell_angle_alpha 90
_cell_angle_beta 91.2740(10)
_cell_angle_gamma 90
_cell_formula_units_Z 4
_cell_length_a 11.3650(3)
_cell_length_b 13.1318(3)
_cell_length_c 21.8808(5)
_cell_measurement_reflns_used 9994
_cell_measurement_temperature 111(2)
_cell_measurement_theta_max 54.92
_cell_measurement_theta_min 3.42
_cell_volume 3264.75(14)
_computing_cell_refinement 'SAINT v8.37A (Bruker, 2015)'
_computing_data_reduction 'SAINT v8.37A (Bruker, 2015)'
_computing_molecular_graphics 'Olex2 (Dolomanov et al., 2009)'
_computing_publication_material 'Olex2 (Dolomanov et al., 2009)'
_computing_structure_refinement 'ShelXL (Sheldrick, 2015)'
_computing_structure_solution 'ShelXT (Sheldrick, 2015)'
_diffrn_ambient_temperature 111.51
_diffrn_measured_fraction_theta_full 0.994
_diffrn_measured_fraction_theta_max 0.993
_diffrn_measurement_device_type 'Bruker D8 Venture'
_diffrn_measurement_method '\f and \w scans'
_diffrn_radiation_type GaK\a
_diffrn_radiation_wavelength 1.34139
_diffrn_reflns_av_R_equivalents 0.0807
_diffrn_reflns_av_unetI/netI 0.0587
_diffrn_reflns_Laue_measured_fraction_full 0.994
_diffrn_reflns_Laue_measured_fraction_max 0.993
_diffrn_reflns_limit_h_max 13
_diffrn_reflns_limit_h_min -13
_diffrn_reflns_limit_k_max 16
_diffrn_reflns_limit_k_min -16
_diffrn_reflns_limit_l_max 21
_diffrn_reflns_limit_l_min -26
_diffrn_reflns_number 32219
_diffrn_reflns_point_group_measured_fraction_full 0.994
_diffrn_reflns_point_group_measured_fraction_max 0.993
_diffrn_reflns_theta_full 53.594
_diffrn_reflns_theta_max 54.948
_diffrn_reflns_theta_min 3.415
_diffrn_standards_number 0
_exptl_absorpt_coefficient_mu 0.894
_exptl_absorpt_correction_T_max 0.7508
_exptl_absorpt_correction_T_min 0.4733
_exptl_absorpt_correction_type multi-scan
_exptl_absorpt_process_details
'SADABS-2016/2 (Bruker,2016/2) was used for absorption correction. wR2(int) was 0.2015 before and 0.1085 after correction. The Ratio of minimum to maximum transmission is 0.6304. The \l/2 correction factor is Not present.'
_exptl_crystal_colour colourless
_exptl_crystal_density_diffrn 1.215
_exptl_crystal_description prism
_exptl_crystal_F_000 1280
_exptl_crystal_size_max 0.1
_exptl_crystal_size_mid 0.03
_exptl_crystal_size_min 0.02
_refine_diff_density_max 0.579
_refine_diff_density_min -0.760
_refine_diff_density_rms 0.066
_refine_ls_extinction_method none
_refine_ls_goodness_of_fit_ref 1.032
_refine_ls_hydrogen_treatment constr
_refine_ls_matrix_type full
_refine_ls_number_parameters 385
_refine_ls_number_reflns 6170
_refine_ls_number_restraints 0
_refine_ls_restrained_S_all 1.032
_refine_ls_R_factor_all 0.0731
_refine_ls_R_factor_gt 0.0627
_refine_ls_shift/su_max 0.001
_refine_ls_shift/su_mean 0.000
_refine_ls_structure_factor_coef Fsqd
_refine_ls_weighting_details 'w=1/[\s^2^(Fo^2^)+(0.0880P)^2^+2.5112P] where P=(Fo^2^+2Fc^2^)/3'
_refine_ls_weighting_scheme calc
_refine_ls_wR_factor_gt 0.1642
_refine_ls_wR_factor_ref 0.1733
_reflns_Friedel_coverage 0.000
_reflns_number_gt 5129
_reflns_number_total 6170
_reflns_threshold_expression 'I > 2\s(I)'
_cod_data_source_file ja9b06188_si_005.cif
_cod_data_source_block 190319zyj_2_0m
_cod_database_code 4128553
_shelx_shelxl_version_number 2016/6
_shelx_space_group_comment
;
The symmetry employed for this shelxl refinement is uniquely defined
by the following loop, which should always be used as a source of
symmetry information in preference to the above space-group names.
They are only intended as comments.
;
_shelx_estimated_absorpt_t_max 0.982
_shelx_estimated_absorpt_t_min 0.916
_olex2_refinement_description
;
1. Fixed Uiso
 At 1.2 times of:
  All C(H) groups, All C(H,H) groups
 At 1.5 times of:
  All C(H,H,H) groups
2.a Secondary CH2 refined with riding coordinates:
 C34(H34A,H34B), C1(H1A,H1B), C8(H8A,H8B), C15(H15A,H15B), C22(H22A,H22B),
 C24(H24A,H24B), C26(H26A,H26B), C28(H28A,H28B), C30(H30A,H30B), C32(H32A,H32B)
2.b Aromatic/amide H refined with riding coordinates:
 C35(H35), C4(H4), C7(H7), C11(H11), C14(H14), C18(H18), C21(H21)
2.c Idealised Me refined as rotating group:
 C23(H23A,H23B,H23C), C25(H25A,H25B,H25C), C27(H27A,H27B,H27C), C29(H29A,H29B,
 H29C), C31(H31A,H31B,H31C), C33(H33A,H33B,H33C)
;
_olex2_submission_special_instructions 'No special instructions were received'

loop_
_space_group_symop_operation_xyz
'x, y, z'
'-x+1/2, y+1/2, -z+1/2'
'-x, -y, -z'
'x-1/2, -y-1/2, z-1/2'

loop_
_atom_site_label
_atom_site_type_symbol
_atom_site_fract_x
_atom_site_fract_y
_atom_site_fract_z
_atom_site_U_iso_or_equiv
_atom_site_adp_type
_atom_site_occupancy
_atom_site_site_symmetry_order
_atom_site_calc_flag
_atom_site_refinement_flags_posn
Cl1 Cl 0.77647(7) 0.49503(6) 0.50585(4) 0.0631(3) Uani 1 1 d .
C34 C 0.6454(3) 0.5689(3) 0.51948(17) 0.0616(9) Uani 1 1 d .
H34A H 0.637094 0.579345 0.563982 0.074 Uiso 1 1 calc R
H34B H 0.652620 0.636532 0.499967 0.074 Uiso 1 1 calc R
C35 C 0.5424(3) 0.5177(3) 0.4952(3) 0.123(2) Uani 1 1 d .
H35 H 0.552407 0.512475 0.452289 0.148 Uiso 1 1 calc R
O1 O 0.38287(14) 0.85597(14) 0.31614(7) 0.0369(4) Uani 1 1 d .
O2 O 0.80899(13) 0.77444(13) 0.43229(8) 0.0344(4) Uani 1 1 d .
O3 O 0.24537(12) 0.42765(11) 0.31739(7) 0.0271(4) Uani 1 1 d .
O4 O 0.68217(13) 0.55629(11) 0.24325(7) 0.0298(4) Uani 1 1 d .
O5 O 0.14040(12) 0.10280(12) 0.43242(7) 0.0290(4) Uani 1 1 d .
O6 O 0.57626(11) 0.25845(11) 0.37458(6) 0.0239(3) Uani 1 1 d .
C1 C 0.67798(18) 0.92675(16) 0.48134(9) 0.0227(4) Uani 1 1 d .
H1A H 0.634749 0.992029 0.483718 0.027 Uiso 1 1 calc R
H1B H 0.762545 0.942687 0.477099 0.027 Uiso 1 1 calc R
C2 C 0.63524(17) 0.86908(15) 0.42553(9) 0.0204(4) Uani 1 1 d .
C3 C 0.70467(17) 0.79236(16) 0.40100(9) 0.0228(4) Uani 1 1 d .
C4 C 0.66690(18) 0.74026(16) 0.34905(10) 0.0244(4) Uani 1 1 d .
H4 H 0.715824 0.689261 0.332218 0.029 Uiso 1 1 calc R
C5 C 0.55819(18) 0.76161(15) 0.32114(9) 0.0216(4) Uani 1 1 d .
C6 C 0.48796(18) 0.83612(16) 0.34673(10) 0.0243(4) Uani 1 1 d .
C7 C 0.52746(18) 0.88985(16) 0.39804(10) 0.0248(5) Uani 1 1 d .
H7 H 0.479299 0.941793 0.414448 0.030 Uiso 1 1 calc R
C8 C 0.51840(19) 0.70693(15) 0.26365(9) 0.0233(4) Uani 1 1 d .
H8A H 0.580755 0.712785 0.232968 0.028 Uiso 1 1 calc R
H8B H 0.447151 0.741114 0.246780 0.028 Uiso 1 1 calc R
C9 C 0.49105(18) 0.59526(15) 0.27338(9) 0.0222(4) Uani 1 1 d .
C10 C 0.57407(18) 0.52061(16) 0.26100(9) 0.0225(4) Uani 1 1 d .
C11 C 0.54536(18) 0.41796(15) 0.26610(9) 0.0220(4) Uani 1 1 d .
H11 H 0.602456 0.367716 0.256912 0.026 Uiso 1 1 calc R
C12 C 0.43445(17) 0.38799(15) 0.28442(9) 0.0205(4) Uani 1 1 d .
C13 C 0.35256(17) 0.46299(16) 0.29921(9) 0.0219(4) Uani 1 1 d .
C14 C 0.38072(18) 0.56555(15) 0.29280(9) 0.0228(4) Uani 1 1 d .
H14 H 0.323675 0.615916 0.301836 0.027 Uiso 1 1 calc R
C15 C 0.39987(18) 0.27662(15) 0.28550(9) 0.0215(4) Uani 1 1 d .
H15A H 0.327593 0.268195 0.259910 0.026 Uiso 1 1 calc R
H15B H 0.462939 0.236911 0.266061 0.026 Uiso 1 1 calc R
C16 C 0.37782(17) 0.23060(14) 0.34762(9) 0.0198(4) Uani 1 1 d .
C17 C 0.46906(16) 0.22012(14) 0.39103(9) 0.0193(4) Uani 1 1 d .
C18 C 0.44885(17) 0.17185(15) 0.44616(9) 0.0200(4) Uani 1 1 d .
H18 H 0.511610 0.165601 0.475331 0.024 Uiso 1 1 calc R
C19 C 0.33856(17) 0.13218(15) 0.45988(9) 0.0200(4) Uani 1 1 d .
C20 C 0.24672(17) 0.14426(15) 0.41713(9) 0.0214(4) Uani 1 1 d .
C21 C 0.26708(17) 0.19367(16) 0.36199(9) 0.0222(4) Uani 1 1 d .
H21 H 0.203639 0.202369 0.333465 0.027 Uiso 1 1 calc R
C22 C 0.2957(2) 0.9138(2) 0.34715(12) 0.0422(6) Uani 1 1 d .
H22A H 0.234084 0.935739 0.317270 0.051 Uiso 1 1 calc R
H22B H 0.332647 0.975649 0.364864 0.051 Uiso 1 1 calc R
C23 C 0.2399(3) 0.8543(3) 0.39682(15) 0.0620(9) Uani 1 1 d .
H23A H 0.203599 0.792666 0.379532 0.093 Uiso 1 1 calc GR
H23B H 0.179505 0.895911 0.416042 0.093 Uiso 1 1 calc GR
H23C H 0.299988 0.835066 0.427512 0.093 Uiso 1 1 calc GR
C24 C 0.8891(2) 0.7021(2) 0.40815(13) 0.0458(7) Uani 1 1 d .
H24A H 0.918140 0.725350 0.368167 0.055 Uiso 1 1 calc R
H24B H 0.850267 0.635193 0.402558 0.055 Uiso 1 1 calc R
C25 C 0.9891(2) 0.6945(3) 0.45428(14) 0.0540(8) Uani 1 1 d .
H25A H 1.050274 0.649666 0.438419 0.081 Uiso 1 1 calc GR
H25B H 0.959946 0.666432 0.492584 0.081 Uiso 1 1 calc GR
H25C H 1.022221 0.762347 0.461840 0.081 Uiso 1 1 calc GR
C26 C 0.15485(19) 0.50012(17) 0.32835(12) 0.0331(5) Uani 1 1 d .
H26A H 0.134588 0.537810 0.290376 0.040 Uiso 1 1 calc R
H26B H 0.181160 0.549609 0.359936 0.040 Uiso 1 1 calc R
C27 C 0.0497(2) 0.44116(19) 0.34991(13) 0.0397(6) Uani 1 1 d .
H27A H 0.023156 0.393951 0.317762 0.059 Uiso 1 1 calc GR
H27B H -0.014103 0.488574 0.359165 0.059 Uiso 1 1 calc GR
H27C H 0.071604 0.402658 0.386798 0.059 Uiso 1 1 calc GR
C28 C 0.77521(18) 0.48595(17) 0.23404(11) 0.0281(5) Uani 1 1 d .
H28A H 0.757680 0.442466 0.198010 0.034 Uiso 1 1 calc R
H28B H 0.786415 0.441699 0.270334 0.034 Uiso 1 1 calc R
C29 C 0.8840(2) 0.54918(19) 0.22383(13) 0.0375(6) Uani 1 1 d .
H29A H 0.872354 0.590904 0.187057 0.056 Uiso 1 1 calc GR
H29B H 0.951728 0.504118 0.218594 0.056 Uiso 1 1 calc GR
H29C H 0.898382 0.593555 0.259219 0.056 Uiso 1 1 calc GR
C30 C 0.04667(18) 0.10737(19) 0.38802(11) 0.0308(5) Uani 1 1 d .
H30A H 0.070370 0.074137 0.349589 0.037 Uiso 1 1 calc R
H30B H 0.025936 0.179109 0.378987 0.037 Uiso 1 1 calc R
C31 C -0.05699(19) 0.0526(2) 0.41457(12) 0.0368(6) Uani 1 1 d .
H31A H -0.124203 0.056277 0.385818 0.055 Uiso 1 1 calc GR
H31B H -0.077840 0.084713 0.453274 0.055 Uiso 1 1 calc GR
H31C H -0.036294 -0.018920 0.421886 0.055 Uiso 1 1 calc GR
C32 C 0.67168(18) 0.25105(18) 0.41808(10) 0.0279(5) Uani 1 1 d .
H32A H 0.688060 0.178817 0.428033 0.033 Uiso 1 1 calc R
H32B H 0.652126 0.287202 0.456238 0.033 Uiso 1 1 calc R
C33 C 0.77712(19) 0.2993(2) 0.38922(11) 0.0369(6) Uani 1 1 d .
H33A H 0.794491 0.263669 0.351103 0.055 Uiso 1 1 calc GR
H33B H 0.845161 0.294491 0.417375 0.055 Uiso 1 1 calc GR
H33C H 0.760296 0.371046 0.380391 0.055 Uiso 1 1 calc GR

loop_
_atom_site_aniso_label
_atom_site_aniso_U_11
_atom_site_aniso_U_22
_atom_site_aniso_U_33
_atom_site_aniso_U_23
_atom_site_aniso_U_13
_atom_site_aniso_U_12
Cl1 0.0507(4) 0.0606(5) 0.0773(6) -0.0204(4) -0.0155(4) 0.0157(3)
C34 0.0575(19) 0.0546(18) 0.072(2) -0.0153(16) -0.0093(17) 0.0181(15)
C35 0.047(2) 0.077(3) 0.245(7) -0.070(4) -0.008(4) 0.022(2)
O1 0.0302(8) 0.0507(10) 0.0290(9) -0.0137(7) -0.0147(7) 0.0162(7)
O2 0.0218(8) 0.0492(10) 0.0319(9) -0.0100(7) -0.0083(7) 0.0114(7)
O3 0.0204(7) 0.0266(8) 0.0344(9) 0.0005(6) 0.0018(6) 0.0007(6)
O4 0.0248(8) 0.0250(8) 0.0399(9) 0.0002(6) 0.0073(7) -0.0018(6)
O5 0.0195(7) 0.0431(9) 0.0240(8) 0.0082(7) -0.0066(6) -0.0094(6)
O6 0.0162(7) 0.0328(8) 0.0224(8) 0.0029(6) -0.0032(6) -0.0014(6)
C1 0.0246(10) 0.0251(10) 0.0183(10) 0.0007(8) -0.0040(8) -0.0022(8)
C2 0.0221(10) 0.0230(10) 0.0160(10) 0.0025(8) -0.0024(8) -0.0010(8)
C3 0.0175(9) 0.0311(11) 0.0196(11) 0.0026(8) -0.0025(8) 0.0017(8)
C4 0.0258(10) 0.0265(10) 0.0209(11) -0.0003(8) 0.0006(8) 0.0056(8)
C5 0.0256(10) 0.0222(10) 0.0168(10) 0.0025(8) -0.0013(8) -0.0020(8)
C6 0.0206(10) 0.0328(11) 0.0192(11) 0.0008(8) -0.0055(8) 0.0033(8)
C7 0.0261(10) 0.0278(10) 0.0202(11) -0.0019(8) -0.0028(8) 0.0064(8)
C8 0.0293(11) 0.0224(10) 0.0181(10) 0.0003(8) -0.0029(8) -0.0006(8)
C9 0.0281(10) 0.0244(10) 0.0137(10) 0.0011(8) -0.0052(8) 0.0001(8)
C10 0.0212(10) 0.0283(10) 0.0178(10) 0.0003(8) -0.0021(8) -0.0026(8)
C11 0.0229(10) 0.0239(10) 0.0192(10) 0.0005(8) -0.0017(8) 0.0025(8)
C12 0.0235(10) 0.0233(10) 0.0144(10) 0.0020(8) -0.0043(8) 0.0000(8)
C13 0.0194(10) 0.0284(10) 0.0179(10) 0.0004(8) -0.0025(8) 0.0002(8)
C14 0.0250(10) 0.0243(10) 0.0188(11) -0.0003(8) -0.0035(8) 0.0040(8)
C15 0.0226(10) 0.0228(10) 0.0188(10) 0.0003(8) -0.0034(8) -0.0001(8)
C16 0.0219(10) 0.0191(9) 0.0185(10) -0.0005(8) -0.0021(8) 0.0021(7)
C17 0.0162(9) 0.0205(9) 0.0213(10) -0.0023(8) -0.0011(8) 0.0005(7)
C18 0.0186(9) 0.0225(9) 0.0188(10) -0.0027(8) -0.0055(8) 0.0018(7)
C19 0.0228(10) 0.0204(9) 0.0167(10) -0.0028(8) -0.0019(8) -0.0007(8)
C20 0.0193(10) 0.0258(10) 0.0190(10) -0.0008(8) -0.0020(8) -0.0027(8)
C21 0.0195(10) 0.0264(10) 0.0203(11) 0.0018(8) -0.0064(8) -0.0004(8)
C22 0.0314(13) 0.0573(16) 0.0371(14) -0.0140(12) -0.0141(11) 0.0216(12)
C23 0.0329(15) 0.094(3) 0.059(2) -0.0133(18) -0.0003(14) 0.0119(15)
C24 0.0308(13) 0.0636(17) 0.0426(16) -0.0112(13) -0.0069(11) 0.0217(12)
C25 0.0324(14) 0.072(2) 0.0565(18) -0.0152(16) -0.0142(13) 0.0224(13)
C26 0.0210(11) 0.0310(12) 0.0473(15) -0.0052(10) 0.0034(10) 0.0038(9)
C27 0.0261(12) 0.0378(13) 0.0554(17) -0.0061(12) 0.0081(11) 0.0007(10)
C28 0.0257(11) 0.0284(11) 0.0303(13) 0.0005(9) 0.0058(9) 0.0012(9)
C29 0.0286(12) 0.0356(13) 0.0488(16) 0.0010(11) 0.0112(11) -0.0014(10)
C30 0.0193(10) 0.0450(13) 0.0276(12) 0.0058(10) -0.0076(9) -0.0055(9)
C31 0.0210(11) 0.0544(15) 0.0348(14) 0.0065(11) -0.0053(10) -0.0106(10)
C32 0.0172(10) 0.0401(12) 0.0261(12) 0.0013(9) -0.0058(9) -0.0007(9)
C33 0.0200(11) 0.0580(16) 0.0326(13) 0.0012(11) -0.0012(10) -0.0060(10)

loop_
_atom_type_symbol
_atom_type_description
_atom_type_scat_dispersion_real
_atom_type_scat_dispersion_imag
_atom_type_scat_source
C C 0.0148 0.0070 'International Tables Vol C Tables 4.2.6.8 and 6.1.1.4'
H H 0.0000 0.0000 'International Tables Vol C Tables 4.2.6.8 and 6.1.1.4'
Cl Cl 0.3294 0.5404 'International Tables Vol C Tables 4.2.6.8 and 6.1.1.4'
O O 0.0412 0.0250 'International Tables Vol C Tables 4.2.6.8 and 6.1.1.4'

loop_
_geom_angle_atom_site_label_1
_geom_angle_atom_site_label_2
_geom_angle_atom_site_label_3
_geom_angle
_geom_angle_site_symmetry_1
_geom_angle_site_symmetry_3
Cl1 C34 H34A 109.5 . .
Cl1 C34 H34B 109.5 . .
H34A C34 H34B 108.1 . .
C35 C34 Cl1 110.8(2) . .
C35 C34 H34A 109.5 . .
C35 C34 H34B 109.5 . .
C34 C35 H35 106.5 . .
C35 C35 C34 146.9(10) 3_666 .
C35 C35 H35 106.5 3_666 .
C6 O1 C22 118.10(17) . .
C3 O2 C24 118.68(18) . .
C13 O3 C26 118.17(16) . .
C10 O4 C28 119.30(16) . .
C20 O5 C30 117.72(16) . .
C17 O6 C32 117.68(16) . .
H1A C1 H1B 107.8 . .
C2 C1 H1A 109.0 . .
C2 C1 H1B 109.0 . .
C2 C1 C19 112.76(16) . 3_666
C19 C1 H1A 109.0 3_666 .
C19 C1 H1B 109.0 3_666 .
C3 C2 C1 119.98(18) . .
C7 C2 C1 121.37(18) . .
C7 C2 C3 118.65(19) . .
O2 C3 C2 114.87(18) . .
O2 C3 C4 124.83(19) . .
C4 C3 C2 120.30(18) . .
C3 C4 H4 119.5 . .
C3 C4 C5 121.00(19) . .
C5 C4 H4 119.5 . .
C4 C5 C8 121.04(18) . .
C6 C5 C4 118.47(19) . .
C6 C5 C8 120.47(18) . .
O1 C6 C5 115.88(18) . .
O1 C6 C7 123.72(19) . .
C5 C6 C7 120.30(19) . .
C2 C7 C6 121.24(19) . .
C2 C7 H7 119.4 . .
C6 C7 H7 119.4 . .
C5 C8 H8A 108.8 . .
C5 C8 H8B 108.8 . .
C5 C8 C9 113.71(17) . .
H8A C8 H8B 107.7 . .
C9 C8 H8A 108.8 . .
C9 C8 H8B 108.8 . .
C10 C9 C8 120.83(19) . .
C14 C9 C8 120.29(18) . .
C14 C9 C10 118.85(19) . .
O4 C10 C9 115.33(18) . .
O4 C10 C11 124.31(18) . .
C9 C10 C11 120.36(19) . .
C10 C11 H11 119.5 . .
C12 C11 C10 120.90(19) . .
C12 C11 H11 119.5 . .
C11 C12 C13 118.73(19) . .
C11 C12 C15 121.05(18) . .
C13 C12 C15 120.16(18) . .
O3 C13 C12 115.41(18) . .
O3 C13 C14 124.37(18) . .
C14 C13 C12 120.17(18) . .
C9 C14 C13 120.91(19) . .
C9 C14 H14 119.5 . .
C13 C14 H14 119.5 . .
C12 C15 H15A 108.1 . .
C12 C15 H15B 108.1 . .
H15A C15 H15B 107.3 . .
C16 C15 C12 116.60(17) . .
C16 C15 H15A 108.1 . .
C16 C15 H15B 108.1 . .
C17 C16 C15 120.98(17) . .
C21 C16 C15 120.72(18) . .
C21 C16 C17 118.25(18) . .
O6 C17 C16 115.77(17) . .
O6 C17 C18 124.10(18) . .
C18 C17 C16 120.12(18) . .
C17 C18 H18 119.2 . .
C17 C18 C19 121.64(18) . .
C19 C18 H18 119.2 . .
C18 C19 C1 120.10(18) . 3_666
C20 C19 C1 121.45(18) . 3_666
C20 C19 C18 118.38(18) . .
O5 C20 C19 116.16(17) . .
O5 C20 C21 124.00(18) . .
C21 C20 C19 119.82(18) . .
C16 C21 C20 121.76(19) . .
C16 C21 H21 119.1 . .
C20 C21 H21 119.1 . .
O1 C22 H22A 109.2 . .
O1 C22 H22B 109.2 . .
O1 C22 C23 112.2(2) . .
H22A C22 H22B 107.9 . .
C23 C22 H22A 109.2 . .
C23 C22 H22B 109.2 . .
C22 C23 H23A 109.5 . .
C22 C23 H23B 109.5 . .
C22 C23 H23C 109.5 . .
H23A C23 H23B 109.5 . .
H23A C23 H23C 109.5 . .
H23B C23 H23C 109.5 . .
O2 C24 H24A 110.5 . .
O2 C24 H24B 110.5 . .
O2 C24 C25 106.0(2) . .
H24A C24 H24B 108.7 . .
C25 C24 H24A 110.5 . .
C25 C24 H24B 110.5 . .
C24 C25 H25A 109.5 . .
C24 C25 H25B 109.5 . .
C24 C25 H25C 109.5 . .
H25A C25 H25B 109.5 . .
H25A C25 H25C 109.5 . .
H25B C25 H25C 109.5 . .
O3 C26 H26A 110.4 . .
O3 C26 H26B 110.4 . .
O3 C26 C27 106.85(18) . .
H26A C26 H26B 108.6 . .
C27 C26 H26A 110.4 . .
C27 C26 H26B 110.4 . .
C26 C27 H27A 109.5 . .
C26 C27 H27B 109.5 . .
C26 C27 H27C 109.5 . .
H27A C27 H27B 109.5 . .
H27A C27 H27C 109.5 . .
H27B C27 H27C 109.5 . .
O4 C28 H28A 110.5 . .
O4 C28 H28B 110.5 . .
O4 C28 C29 106.11(18) . .
H28A C28 H28B 108.7 . .
C29 C28 H28A 110.5 . .
C29 C28 H28B 110.5 . .
C28 C29 H29A 109.5 . .
C28 C29 H29B 109.5 . .
C28 C29 H29C 109.5 . .
H29A C29 H29B 109.5 . .
H29A C29 H29C 109.5 . .
H29B C29 H29C 109.5 . .
O5 C30 H30A 110.3 . .
O5 C30 H30B 110.3 . .
O5 C30 C31 107.18(18) . .
H30A C30 H30B 108.5 . .
C31 C30 H30A 110.3 . .
C31 C30 H30B 110.3 . .
C30 C31 H31A 109.5 . .
C30 C31 H31B 109.5 . .
C30 C31 H31C 109.5 . .
H31A C31 H31B 109.5 . .
H31A C31 H31C 109.5 . .
H31B C31 H31C 109.5 . .
O6 C32 H32A 110.3 . .
O6 C32 H32B 110.3 . .
O6 C32 C33 106.91(18) . .
H32A C32 H32B 108.6 . .
C33 C32 H32A 110.3 . .
C33 C32 H32B 110.3 . .
C32 C33 H33A 109.5 . .
C32 C33 H33B 109.5 . .
C32 C33 H33C 109.5 . .
H33A C33 H33B 109.5 . .
H33A C33 H33C 109.5 . .
H33B C33 H33C 109.5 . .

loop_
_geom_bond_atom_site_label_1
_geom_bond_atom_site_label_2
_geom_bond_distance
_geom_bond_site_symmetry_2
Cl1 C34 1.808(3) .
C34 H34A 0.9900 .
C34 H34B 0.9900 .
C34 C35 1.441(5) .
C35 C35 1.096(9) 3_666
C35 H35 0.9500 .
O1 C6 1.381(3) .
O1 C22 1.431(3) .
O2 C3 1.376(2) .
O2 C24 1.425(3) .
O3 C13 1.371(2) .
O3 C26 1.426(3) .
O4 C10 1.379(2) .
O4 C28 1.422(3) .
O5 C20 1.373(2) .
O5 C30 1.427(3) .
O6 C17 1.374(2) .
O6 C32 1.430(2) .
C1 H1A 0.9900 .
C1 H1B 0.9900 .
C1 C2 1.508(3) .
C1 C19 1.516(3) 3_666
C2 C3 1.394(3) .
C2 C7 1.380(3) .
C3 C4 1.387(3) .
C4 H4 0.9500 .
C4 C5 1.394(3) .
C5 C6 1.388(3) .
C5 C8 1.509(3) .
C6 C7 1.392(3) .
C7 H7 0.9500 .
C8 H8A 0.9900 .
C8 H8B 0.9900 .
C8 C9 1.515(3) .
C9 C10 1.391(3) .
C9 C14 1.389(3) .
C10 C11 1.392(3) .
C11 H11 0.9500 .
C11 C12 1.388(3) .
C12 C13 1.398(3) .
C12 C15 1.515(3) .
C13 C14 1.392(3) .
C14 H14 0.9500 .
C15 H15A 0.9900 .
C15 H15B 0.9900 .
C15 C16 1.513(3) .
C16 C17 1.397(3) .
C16 C21 1.391(3) .
C17 C18 1.386(3) .
C18 H18 0.9500 .
C18 C19 1.396(3) .
C19 C20 1.395(3) .
C20 C21 1.394(3) .
C21 H21 0.9500 .
C22 H22A 0.9900 .
C22 H22B 0.9900 .
C22 C23 1.491(5) .
C23 H23A 0.9800 .
C23 H23B 0.9800 .
C23 H23C 0.9800 .
C24 H24A 0.9900 .
C24 H24B 0.9900 .
C24 C25 1.507(4) .
C25 H25A 0.9800 .
C25 H25B 0.9800 .
C25 H25C 0.9800 .
C26 H26A 0.9900 .
C26 H26B 0.9900 .
C26 C27 1.509(3) .
C27 H27A 0.9800 .
C27 H27B 0.9800 .
C27 H27C 0.9800 .
C28 H28A 0.9900 .
C28 H28B 0.9900 .
C28 C29 1.510(3) .
C29 H29A 0.9800 .
C29 H29B 0.9800 .
C29 H29C 0.9800 .
C30 H30A 0.9900 .
C30 H30B 0.9900 .
C30 C31 1.508(3) .
C31 H31A 0.9800 .
C31 H31B 0.9800 .
C31 H31C 0.9800 .
C32 H32A 0.9900 .
C32 H32B 0.9900 .
C32 C33 1.506(3) .
C33 H33A 0.9800 .
C33 H33B 0.9800 .
C33 H33C 0.9800 .
